data_7031028
loop_
_publ_author_name
'zhang, fengming'
'Yan, Pengfei'
'Li, Hongfeng'
'zou, xiaoyan'
'Hou, Guangfeng'
'li, guangming'

_publ_section_title
;
 Towards full-color-tunable emission of two component Eu(III)-doped
 Gd(III) coordination frameworks by variation of excitation light
;
_journal_name_full 'Dalton Transactions'
_journal_paper_doi 10.1039/c4dt00837e
_journal_year 2014
_chemical_formula_moiety 'C8 H8 N2 Na O12 Tb'
_chemical_formula_sum 'C8 H8 N2 Na O12 Tb'
_chemical_formula_weight 506.08
_chemical_name_systematic
; 
 ? 
;
_space_group_IT_number 62
_symmetry_cell_setting orthorhombic
_symmetry_space_group_name_Hall '-P 2ac 2n'
_symmetry_space_group_name_H-M 'P n m a'
_atom_sites_solution_hydrogens geom
_atom_sites_solution_primary direct
_atom_sites_solution_secondary difmap
_audit_creation_method SHELXL-97
_cell_angle_alpha 90.00
_cell_angle_beta 90.00
_cell_angle_gamma 90.00
_cell_formula_units_Z 4
_cell_length_a 15.147(3)
_cell_length_b 6.6763(13)
_cell_length_c 14.375(3)
_cell_measurement_reflns_used 17797
_cell_measurement_temperature 293(2)
_cell_measurement_theta_max 27.55
_cell_measurement_theta_min 3.01
_cell_volume 1453.7(5)
_computing_cell_refinement 'RAPID-AUTO (Rigaku 1998 <i>RAPID-AUTO</i>)'
_computing_data_collection 'RAPID-AUTO (Rigaku 1998 <i>RAPID-AUTO</i>)'
_computing_data_reduction 'CrystalClear (Rigaku/MSC, 2002)'
_computing_molecular_graphics 'SHELXTL (Sheldrick, 2008)'
_computing_publication_material SHELXL-97
_computing_structure_refinement 'SHELXL-97 (Sheldrick, 2008)'
_computing_structure_solution 'SHELXS-97 (Sheldrick, 2008)'
_diffrn_ambient_temperature 293(2)
_diffrn_measured_fraction_theta_full 0.983
_diffrn_measured_fraction_theta_max 0.983
_diffrn_measurement_device_type 'Rigaku RAXIS-RAPID'
_diffrn_measurement_method '\w scan'
_diffrn_radiation_monochromator graphite
_diffrn_radiation_source 'fine-focus sealed tube'
_diffrn_radiation_type MoK\a
_diffrn_radiation_wavelength 0.71073
_diffrn_reflns_av_R_equivalents 0.0391
_diffrn_reflns_av_sigmaI/netI 0.0284
_diffrn_reflns_limit_h_max 17
_diffrn_reflns_limit_h_min -17
_diffrn_reflns_limit_k_max 7
_diffrn_reflns_limit_k_min -7
_diffrn_reflns_limit_l_max 17
_diffrn_reflns_limit_l_min -17
_diffrn_reflns_number 10298
_diffrn_reflns_theta_full 25.00
_diffrn_reflns_theta_max 25.00
_diffrn_reflns_theta_min 3.04
_diffrn_standards_decay_% 0
_diffrn_standards_interval_count 0
_diffrn_standards_interval_time 0
_diffrn_standards_number 0
_exptl_absorpt_coefficient_mu 4.965
_exptl_absorpt_correction_T_max 0.4178
_exptl_absorpt_correction_T_min 0.3700
_exptl_absorpt_correction_type multi-scan
_exptl_absorpt_process_details 'ABSCOR (Higashi, 1995)'
_exptl_crystal_colour colorless
_exptl_crystal_density_diffrn 2.312
_exptl_crystal_density_method 'not measured'
_exptl_crystal_description block
_exptl_crystal_F_000 968
_exptl_crystal_size_max 0.25
_exptl_crystal_size_mid 0.23
_exptl_crystal_size_min 0.21
_refine_diff_density_max 3.333
_refine_diff_density_min -3.019
_refine_diff_density_rms 0.292
_refine_ls_extinction_method none
_refine_ls_goodness_of_fit_ref 1.074
_refine_ls_hydrogen_treatment constr
_refine_ls_matrix_type full
_refine_ls_number_parameters 139
_refine_ls_number_reflns 1368
_refine_ls_number_restraints 84
_refine_ls_restrained_S_all 1.106
_refine_ls_R_factor_all 0.0774
_refine_ls_R_factor_gt 0.0700
_refine_ls_shift/su_max 0.000
_refine_ls_shift/su_mean 0.000
_refine_ls_structure_factor_coef Fsqd
_refine_ls_weighting_details 'calc w=1/[\s^2^(Fo^2^)+(0.0821P)^2^+45.6059P] where P=(Fo^2^+2Fc^2^)/3'
_refine_ls_weighting_scheme calc
_refine_ls_wR_factor_gt 0.1721
_refine_ls_wR_factor_ref 0.1786
_reflns_number_gt 1201
_reflns_number_total 1368
_reflns_threshold_expression >2sigma(I)
_cod_data_source_file c4dt00837e2.cif
_cod_data_source_block zfm-5
_cod_database_code 7031028

loop_
_symmetry_equiv_pos_as_xyz
'x, y, z'
'-x+1/2, -y, z+1/2'
'x+1/2, -y+1/2, -z+1/2'
'-x, y+1/2, -z'
'-x, -y, -z'
'x-1/2, y, -z-1/2'
'-x-1/2, y-1/2, z-1/2'
'x, -y-1/2, z'

loop_
_atom_site_label
_atom_site_type_symbol
_atom_site_fract_x
_atom_site_fract_y
_atom_site_fract_z
_atom_site_U_iso_or_equiv
_atom_site_adp_type
_atom_site_occupancy
_atom_site_symmetry_multiplicity
_atom_site_calc_flag
_atom_site_refinement_flags
Tb1 Tb -0.19969(6) -0.2500 0.62023(7) 0.0378(4) Uani 1 2 d S
Na1 Na 0.2654(7) 0.2500 0.6900(6) 0.066(3) Uani 1 2 d S
O1 O -0.1527(8) -0.2500 0.4633(9) 0.035(3) Uani 1 2 d S
O2 O -0.0517(12) -0.2500 0.3525(8) 0.055(4) Uani 1 2 d S
O3 O 0.1481(8) -0.4156(15) 0.3630(8) 0.061(3) Uani 1 1 d U
O4 O 0.2033(8) -0.0840(19) 0.7582(9) 0.072(3) Uani 1 1 d U
O5 O 0.0185(17) -0.2500 0.8300(17) 0.106(7) Uani 1 2 d SU
O6 O -0.1106(13) -0.2500 0.7572(11) 0.066(4) Uani 1 2 d SU
O8 O -0.3027(13) -0.028(4) 0.5461(17) 0.162(9) Uani 1 1 d U
H81 H -0.3162 0.0277 0.5968 0.243 Uiso 1 1 d R
H82 H -0.3372 -0.1209 0.5351 0.243 Uiso 1 1 d R
O9 O -0.387(5) -0.057(12) 0.394(5) 0.22(3) Uani 0.50 1 d PU
N1 N -0.0353(8) -0.2500 0.5948(8) 0.018(3) Uani 1 2 d S
N2 N 0.1427(10) -0.2500 0.5660(14) 0.042(4) Uani 1 2 d S
C1 C -0.0036(10) -0.2500 0.5082(10) 0.018(3) Uani 1 2 d S
C2 C 0.0872(10) -0.2500 0.4940(12) 0.025(3) Uani 1 2 d S
C3 C 0.1066(15) -0.2500 0.6527(16) 0.045(5) Uani 1 2 d S
C4 C 0.0179(12) -0.2500 0.6670(11) 0.029(4) Uani 1 2 d S
C5 C -0.0725(11) -0.2500 0.4338(10) 0.022(3) Uani 1 2 d S
C6 C 0.1296(12) -0.2500 0.3994(14) 0.036(4) Uani 1 2 d SU
C7 C 0.1767(16) -0.2500 0.7298(17) 0.058(6) Uani 1 2 d SU
C8 C -0.0309(18) -0.2500 0.7587(16) 0.056(6) Uani 1 2 d SU
H91 H -0.4099 -0.5161 0.3503 0.068 Uiso 0.50 1 d PR
H92 H -0.3381 -0.5052 0.4062 0.068 Uiso 0.50 1 d PR
O7 O -0.072(2) -0.2500 0.161(2) 0.145(11) Uani 1 2 d SU
H71 H -0.1212 -0.2500 0.1346 0.217 Uiso 1 2 d SR
H72 H -0.0329 -0.2500 0.1206 0.217 Uiso 1 2 d SR

loop_
_atom_site_aniso_label
_atom_site_aniso_U_11
_atom_site_aniso_U_22
_atom_site_aniso_U_33
_atom_site_aniso_U_23
_atom_site_aniso_U_13
_atom_site_aniso_U_12
Tb1 0.0324(6) 0.0175(5) 0.0635(7) 0.000 0.0289(4) 0.000
Na1 0.084(7) 0.073(6) 0.042(5) 0.000 -0.023(5) 0.000
O1 0.032(7) 0.033(7) 0.040(7) 0.000 -0.017(5) 0.000
O2 0.096(12) 0.061(10) 0.008(5) 0.000 -0.003(6) 0.000
O3 0.079(6) 0.026(5) 0.078(6) 0.000(5) 0.053(5) 0.007(5)
O4 0.077(6) 0.052(5) 0.088(6) -0.002(5) -0.050(5) -0.002(5)
O5 0.115(10) 0.112(10) 0.090(9) 0.000 -0.008(7) 0.000
O6 0.081(9) 0.069(8) 0.048(7) 0.000 0.023(7) 0.000
O8 0.147(12) 0.166(13) 0.174(12) -0.001(10) -0.004(9) 0.036(9)
O9 0.22(3) 0.22(3) 0.22(3) 0.002(8) -0.001(8) 0.001(8)
N1 0.021(6) 0.016(6) 0.017(6) 0.000 0.006(5) 0.000
N2 0.022(7) 0.019(7) 0.086(13) 0.000 -0.014(8) 0.000
C1 0.025(7) 0.010(7) 0.019(7) 0.000 0.004(6) 0.000
C2 0.017(7) 0.012(7) 0.046(10) 0.000 0.015(7) 0.000
C3 0.058(13) 0.013(8) 0.065(13) 0.000 -0.033(11) 0.000
C4 0.042(10) 0.025(8) 0.019(8) 0.000 -0.021(7) 0.000
C5 0.035(9) 0.018(7) 0.012(7) 0.000 -0.002(6) 0.000
C6 0.034(7) 0.020(7) 0.055(8) 0.000 0.028(7) 0.000
C7 0.057(9) 0.051(9) 0.065(9) 0.000 -0.037(8) 0.000
C8 0.067(8) 0.059(8) 0.044(7) 0.000 -0.007(6) 0.000
O7 0.145(14) 0.149(14) 0.140(13) 0.000 -0.009(10) 0.000

loop_
_atom_type_symbol
_atom_type_description
_atom_type_scat_dispersion_real
_atom_type_scat_dispersion_imag
_atom_type_scat_source
C C 0.0033 0.0016 'International Tables Vol C Tables 4.2.6.8 and 6.1.1.4'
H H 0.0000 0.0000 'International Tables Vol C Tables 4.2.6.8 and 6.1.1.4'
N N 0.0061 0.0033 'International Tables Vol C Tables 4.2.6.8 and 6.1.1.4'
Na Na 0.0362 0.0249 'International Tables Vol C Tables 4.2.6.8 and 6.1.1.4'
O O 0.0106 0.0060 'International Tables Vol C Tables 4.2.6.8 and 6.1.1.4'
Tb Tb -0.1723 4.1537 'International Tables Vol C Tables 4.2.6.8 and 6.1.1.4'

loop_
_geom_angle_atom_site_label_1
_geom_angle_atom_site_label_2
_geom_angle_atom_site_label_3
_geom_angle
_geom_angle_site_symmetry_1
_geom_angle_site_symmetry_3
O1 Tb1 O3 89.9(3) . 4_556
O1 Tb1 O3 89.9(3) . 5_546
O3 Tb1 O3 139.8(6) 4_556 5_546
O1 Tb1 O6 128.0(5) . .
O3 Tb1 O6 74.4(3) 4_556 .
O3 Tb1 O6 74.4(3) 5_546 .
O1 Tb1 O8 76.8(6) . 8
O3 Tb1 O8 147.0(8) 4_556 8
O3 Tb1 O8 71.2(7) 5_546 8
O6 Tb1 O8 137.1(7) . 8
O1 Tb1 O8 76.8(6) . .
O3 Tb1 O8 71.2(7) 4_556 .
O3 Tb1 O8 147.0(8) 5_546 .
O6 Tb1 O8 137.1(7) . .
O8 Tb1 O8 76.3(13) 8 .
O1 Tb1 N1 64.1(4) . .
O3 Tb1 N1 71.9(3) 4_556 .
O3 Tb1 N1 71.9(3) 5_546 .
O6 Tb1 N1 63.9(5) . .
O8 Tb1 N1 125.3(6) 8 .
O8 Tb1 N1 125.3(6) . .
O1 Tb1 O4 146.2(4) . 3_446
O3 Tb1 O4 122.1(4) 4_556 3_446
O3 Tb1 O4 73.2(4) 5_546 3_446
O6 Tb1 O4 76.1(5) . 3_446
O8 Tb1 O4 70.1(7) 8 3_446
O8 Tb1 O4 101.5(7) . 3_446
N1 Tb1 O4 132.3(4) . 3_446
O1 Tb1 O4 146.2(4) . 6_557
O3 Tb1 O4 73.2(4) 4_556 6_557
O3 Tb1 O4 122.1(4) 5_546 6_557
O6 Tb1 O4 76.1(5) . 6_557
O8 Tb1 O4 101.5(7) 8 6_557
O8 Tb1 O4 70.1(7) . 6_557
N1 Tb1 O4 132.3(4) . 6_557
O4 Tb1 O4 51.8(5) 3_446 6_557
O1 Tb1 C7 156.6(7) . 6_557
O3 Tb1 C7 98.0(3) 4_556 6_557
O3 Tb1 C7 98.0(3) 5_546 6_557
O6 Tb1 C7 75.4(7) . 6_557
O8 Tb1 C7 84.8(7) 8 6_557
O8 Tb1 C7 84.8(7) . 6_557
N1 Tb1 C7 139.3(6) . 6_557
O4 Tb1 C7 25.9(3) 3_446 6_557
O4 Tb1 C7 25.9(3) 6_557 6_557
O1 Tb1 H82 77.8 . .
O3 Tb1 H82 90.0 4_556 .
O3 Tb1 H82 129.1 5_546 .
O6 Tb1 H82 148.5 . .
O8 Tb1 H82 57.9 8 .
O8 Tb1 H82 18.8 . .
N1 Tb1 H82 137.2 . .
O4 Tb1 H82 90.3 3_446 .
O4 Tb1 H82 73.2 6_557 .
C7 Tb1 H82 80.1 6_557 .
C5 O1 Tb1 126.8(9) . .
C6 O3 Tb1 149.2(13) . 5_546
C7 O4 Tb1 91.4(10) . 6_657
C8 O6 Tb1 125.4(15) . .
Tb1 O8 H81 92.6 . .
Tb1 O8 H82 91.7 . .
H81 O8 H82 109.9 . .
C4 N1 C1 121.1(14) . .
C4 N1 Tb1 119.5(11) . .
C1 N1 Tb1 119.4(10) . .
C2 N2 C3 117.3(15) . .
N1 C1 C2 119.5(14) . .
N1 C1 C5 114.6(13) . .
C2 C1 C5 125.9(14) . .
N2 C2 C1 120.6(15) . .
N2 C2 C6 115.7(15) . .
C1 C2 C6 123.7(16) . .
C4 C3 N2 122.4(17) . .
C4 C3 C7 125(2) . .
N2 C3 C7 113(2) . .
N1 C4 C3 119.1(17) . .
N1 C4 C8 112.9(17) . .
C3 C4 C8 128.0(17) . .
O2 C5 O1 124.3(15) . .
O2 C5 C1 120.6(16) . .
O1 C5 C1 115.1(12) . .
O3 C6 O3 123.6(16) . 8
O3 C6 C2 118.2(8) . .
O3 C6 C2 118.2(8) 8 .
O4 C7 O4 125.4(19) . 8
O4 C7 C3 117.3(9) . .
O4 C7 C3 117.3(9) 8 .
O4 C7 Tb1 62.7(9) . 6_657
O4 C7 Tb1 62.7(9) 8 6_657
C3 C7 Tb1 177.2(19) . 6_657
O6 C8 O5 127(3) . .
O6 C8 C4 118(2) . .
O5 C8 C4 115(2) . .
H71 O7 H72 108.3 . .

loop_
_geom_bond_atom_site_label_1
_geom_bond_atom_site_label_2
_geom_bond_distance
_geom_bond_site_symmetry_2
Tb1 O1 2.366(13) .
Tb1 O3 2.377(10) 4_556
Tb1 O3 2.377(10) 5_546
Tb1 O6 2.387(19) .
Tb1 O8 2.40(2) 8
Tb1 O8 2.40(2) .
Tb1 N1 2.517(12) .
Tb1 O4 2.538(11) 3_446
Tb1 O4 2.538(11) 6_557
Tb1 C7 2.85(2) 6_557
Tb1 H82 2.5643 .
O1 C5 1.29(2) .
O2 C5 1.211(19) .
O3 C6 1.255(13) .
O3 Tb1 2.377(10) 5_546
O4 C7 1.247(15) .
O4 Tb1 2.538(11) 6_657
O5 C8 1.27(3) .
O6 C8 1.21(3) .
O8 H81 0.8434 .
O8 H82 0.8283 .
N1 C4 1.314(19) .
N1 C1 1.334(19) .
N2 C2 1.33(2) .
N2 C3 1.36(3) .
C1 C2 1.39(2) .
C1 C5 1.49(2) .
C2 C6 1.50(2) .
C3 C4 1.36(3) .
C3 C7 1.54(3) .
C4 C8 1.51(3) .
C6 O3 1.255(13) 8
C7 O4 1.247(15) 8
C7 Tb1 2.85(2) 6_657
O7 H71 0.8315 .
O7 H72 0.8374 .

loop_
_geom_hbond_atom_site_label_D
_geom_hbond_atom_site_label_H
_geom_hbond_atom_site_label_A
_geom_hbond_distance_DH
_geom_hbond_distance_HA
_geom_hbond_distance_DA
_geom_hbond_angle_DHA
_geom_hbond_site_symmetry_A
O8 H81 O4 0.84 2.23 2.84(3) 129.0 6_557
O8 H81 O7 0.84 2.43 3.12(4) 140.0 2_455
O8 H82 O8 0.83 2.41 2.97(6) 125.7 8
O7 H71 O8 0.83 2.53 3.12(4) 129.6 7
O7 H71 O8 0.83 2.53 3.12(4) 129.6 2_454
